data_2243172
loop_
_publ_author_name
'Seaman, Lewis S.'
'da Costa, Cristiane F.'
'de Souza, Marcus V. N.'
'Wardell, Solange M. S. V.'
'Wardell, James L.'
'Harrison, William T. A.'

_publ_section_title
;
 Different packing motifs mediated by weak interactions and polymorphism
 in the crystal structures of five 2-(benzylidene)benzosuberone
 derivatives
;
_journal_coeditor_code EB2024
_journal_issue 11
_journal_name_full 'Acta Crystallographica Section E'
_journal_page_first 1741
_journal_page_last 1747
_journal_paper_doi 10.1107/S2056989019014245
_journal_volume 75
_journal_year 2019
_chemical_formula_iupac 'C19 H15 N O'
_chemical_formula_moiety 'C19 H15 N O'
_chemical_formula_sum 'C19 H15 N O'
_chemical_formula_weight 273.32
_chemical_name_systematic
;
6-(4-Cyanobenzylidene)-6,7,8,9-tetrahydro-5<i>H</i>-benzo[7]annulen-5-one
;
_space_group_crystal_system monoclinic
_space_group_IT_number 14
_space_group_name_Hall '-P 2ybc'
_space_group_name_H-M_alt 'P 1 21/c 1'
_symmetry_space_group_name_Hall '-P 2ybc'
_symmetry_space_group_name_H-M 'P 1 21/c 1'
_atom_sites_solution_hydrogens geom
_atom_sites_solution_primary direct
_audit_creation_method SHELXL-2014/7
_cell_angle_alpha 90
_cell_angle_beta 106.120(3)
_cell_angle_gamma 90
_cell_formula_units_Z 4
_cell_length_a 12.4725(4)
_cell_length_b 7.1718(2)
_cell_length_c 15.9983(5)
_cell_measurement_reflns_used 3885
_cell_measurement_temperature 100(2)
_cell_measurement_theta_max 69.4050
_cell_measurement_theta_min 5.7210
_cell_volume 1374.79(8)
_computing_cell_refinement
;
CrysAlis PRO (Rigaku, 2017)
;
_computing_data_collection
;
CrysAlis PRO (Rigaku, 2017)
;
_computing_data_reduction
;
CrysAlis PRO (Rigaku, 2017)
;
_computing_molecular_graphics
;
ORTEP-3 (Farrugia, 2012)
;
_computing_publication_material
;
publCIF (Westrip, 2010)
;
_computing_structure_refinement
;
SHELXL2014 (Sheldrick, 2015)
;
_computing_structure_solution
;
SHELXS97 (Sheldrick, 2008)
;
_diffrn_ambient_temperature 100(2)
_diffrn_measured_fraction_theta_full 0.998
_diffrn_measured_fraction_theta_max 0.998
_diffrn_measurement_device_type 'XtaLAB AFC11 (RCD3): quarter-chi single CCD'
_diffrn_measurement_method \w
_diffrn_radiation_monochromator mirror
_diffrn_radiation_type 'Cu K\a'
_diffrn_radiation_wavelength 1.54184
_diffrn_reflns_av_R_equivalents 0.0588
_diffrn_reflns_av_unetI/netI 0.0450
_diffrn_reflns_limit_h_max 15
_diffrn_reflns_limit_h_min -14
_diffrn_reflns_limit_k_max 8
_diffrn_reflns_limit_k_min -7
_diffrn_reflns_limit_l_max 19
_diffrn_reflns_limit_l_min -19
_diffrn_reflns_number 9732
_diffrn_reflns_theta_full 67.684
_diffrn_reflns_theta_max 68.227
_diffrn_reflns_theta_min 3.689
_diffrn_source 'Rotating-anode X-ray tube'
_exptl_absorpt_coefficient_mu 0.639
_exptl_absorpt_correction_T_max 1.000
_exptl_absorpt_correction_T_min 0.895
_exptl_absorpt_correction_type gaussian
_exptl_absorpt_process_details
;
(CrysAlis PRO; Rigaku, 2017)
;
_exptl_crystal_colour colourless
_exptl_crystal_density_diffrn 1.321
_exptl_crystal_description block
_exptl_crystal_F_000 576
_exptl_crystal_size_max 0.170
_exptl_crystal_size_mid 0.100
_exptl_crystal_size_min 0.030
_refine_diff_density_max 0.494
_refine_diff_density_min -0.321
_refine_ls_extinction_method none
_refine_ls_goodness_of_fit_ref 1.055
_refine_ls_hydrogen_treatment constr
_refine_ls_matrix_type full
_refine_ls_number_parameters 190
_refine_ls_number_reflns 2511
_refine_ls_number_restraints 0
_refine_ls_restrained_S_all 1.055
_refine_ls_R_factor_all 0.0707
_refine_ls_R_factor_gt 0.0679
_refine_ls_shift/su_max 0.000
_refine_ls_shift/su_mean 0.000
_refine_ls_structure_factor_coef Fsqd
_refine_ls_weighting_details 'w=1/[\s^2^(Fo^2^)+(0.1396P)^2^+0.1712P] where P=(Fo^2^+2Fc^2^)/3'
_refine_ls_weighting_scheme calc
_refine_ls_wR_factor_gt 0.1774
_refine_ls_wR_factor_ref 0.1810
_reflns_number_gt 2302
_reflns_number_total 2511
_reflns_threshold_expression 'I > 2\s(I)'
_cod_data_source_file eb2024sup1.cif
_cod_data_source_block V
_cod_database_code 2243172
_shelx_space_group_comment
;
The symmetry employed for this shelxl refinement is uniquely defined
by the following loop, which should always be used as a source of
symmetry information in preference to the above space-group names.
They are only intended as comments.
;
_shelx_estimated_absorpt_t_min 0.899
_shelx_estimated_absorpt_t_max 0.981

loop_
_space_group_symop_operation_xyz
'x, y, z'
'-x, y+1/2, -z+1/2'
'-x, -y, -z'
'x, -y-1/2, z-1/2'

loop_
_atom_site_type_symbol
_atom_site_label
_atom_site_fract_x
_atom_site_fract_y
_atom_site_fract_z
_atom_site_U_iso_or_equiv
_atom_site_adp_type
_atom_site_calc_flag
_atom_site_occupancy
C C1 0.34825(12) 0.5911(2) 0.45058(9) 0.0284(4) Uani d 1
C C2 0.29525(12) 0.4044(2) 0.42080(9) 0.0275(4) Uani d 1
C C3 0.32674(12) 0.3153(2) 0.34549(9) 0.0279(4) Uani d 1
H H3A 0.3150 0.1790 0.3474 0.033 Uiso calc 1
H H3B 0.4073 0.3366 0.3529 0.033 Uiso calc 1
C C4 0.26091(13) 0.3882(2) 0.25527(10) 0.0292(4) Uani d 1
H H4A 0.3080 0.3783 0.2148 0.035 Uiso calc 1
H H4B 0.1941 0.3093 0.2323 0.035 Uiso calc 1
C C5 0.22444(13) 0.5911(2) 0.25887(10) 0.0296(4) Uani d 1
H H5A 0.1850 0.6337 0.1994 0.036 Uiso calc 1
H H5B 0.1717 0.5993 0.2950 0.036 Uiso calc 1
C C6 0.32277(12) 0.7168(2) 0.29642(9) 0.0279(4) Uani d 1
C C7 0.35894(13) 0.8371(2) 0.24193(10) 0.0304(4) Uani d 1
H H7 0.3192 0.8421 0.1820 0.037 Uiso calc 1
C C8 0.45193(14) 0.9506(2) 0.27303(11) 0.0319(4) Uani d 1
H H8 0.4759 1.0306 0.2344 0.038 Uiso calc 1
C C9 0.50973(13) 0.9462(2) 0.36109(11) 0.0318(4) Uani d 1
H H9 0.5734 1.0232 0.3829 0.038 Uiso calc 1
C C10 0.47389(13) 0.8293(2) 0.41635(10) 0.0305(4) Uani d 1
H H10 0.5128 0.8279 0.4765 0.037 Uiso calc 1
C C11 0.38136(12) 0.7129(2) 0.38553(10) 0.0279(4) Uani d 1
C C12 0.23202(13) 0.3273(2) 0.46664(10) 0.0294(4) Uani d 1
H H12 0.2248 0.3944 0.5160 0.035 Uiso calc 1
C C13 0.17236(13) 0.1477(2) 0.44785(10) 0.0284(4) Uani d 1
C C14 0.11644(13) 0.0939(2) 0.36261(10) 0.0304(4) Uani d 1
H H14 0.1162 0.1752 0.3157 0.036 Uiso calc 1
C C15 0.06168(13) -0.0752(2) 0.34565(10) 0.0304(4) Uani d 1
H H15 0.0252 -0.1102 0.2874 0.036 Uiso calc 1
C C16 0.05996(12) -0.1944(2) 0.41403(10) 0.0288(4) Uani d 1
C C17 0.11421(14) -0.1427(2) 0.49975(10) 0.0327(4) Uani d 1
H H17 0.1138 -0.2237 0.5466 0.039 Uiso calc 1
C C18 0.16847(13) 0.0273(2) 0.51552(10) 0.0320(4) Uani d 1
H H18 0.2040 0.0630 0.5738 0.038 Uiso calc 1
C C19 -0.00015(13) -0.3676(2) 0.39548(10) 0.0308(4) Uani d 1
N N1 -0.05047(12) -0.5036(2) 0.37711(9) 0.0374(4) Uani d 1
O O1 0.36770(11) 0.63971(17) 0.52639(7) 0.0376(4) Uani d 1

loop_
_atom_site_aniso_label
_atom_site_aniso_U_11
_atom_site_aniso_U_22
_atom_site_aniso_U_33
_atom_site_aniso_U_12
_atom_site_aniso_U_13
_atom_site_aniso_U_23
C1 0.0239(8) 0.0341(9) 0.0233(8) 0.0023(6) 0.0002(6) -0.0017(6)
C2 0.0235(7) 0.0299(8) 0.0234(8) 0.0018(6) -0.0028(6) 0.0020(6)
C3 0.0228(7) 0.0306(8) 0.0273(8) 0.0001(6) 0.0020(6) -0.0004(6)
C4 0.0263(8) 0.0345(9) 0.0243(8) -0.0036(6) 0.0030(6) -0.0032(6)
C5 0.0256(8) 0.0356(9) 0.0231(8) -0.0009(6) -0.0009(6) 0.0006(6)
C6 0.0248(8) 0.0304(8) 0.0264(8) 0.0042(6) 0.0034(6) -0.0011(6)
C7 0.0278(8) 0.0311(8) 0.0307(9) 0.0048(6) 0.0054(7) 0.0001(6)
C8 0.0314(8) 0.0286(8) 0.0375(9) 0.0031(6) 0.0122(7) 0.0008(6)
C9 0.0244(8) 0.0305(8) 0.0391(9) -0.0001(6) 0.0065(7) -0.0044(7)
C10 0.0254(8) 0.0307(8) 0.0317(9) 0.0019(6) 0.0016(6) -0.0038(6)
C11 0.0235(7) 0.0288(8) 0.0292(8) 0.0015(6) 0.0035(6) -0.0021(6)
C12 0.0272(8) 0.0323(8) 0.0243(8) 0.0018(6) -0.0002(6) -0.0001(6)
C13 0.0236(8) 0.0321(9) 0.0277(8) 0.0015(6) 0.0042(6) -0.0011(6)
C14 0.0274(8) 0.0340(9) 0.0257(8) -0.0011(6) 0.0009(6) 0.0060(6)
C15 0.0263(8) 0.0354(9) 0.0248(8) -0.0013(6) -0.0006(6) 0.0005(6)
C16 0.0239(7) 0.0300(8) 0.0294(8) 0.0004(6) 0.0025(6) 0.0006(6)
C17 0.0332(8) 0.0359(9) 0.0256(8) -0.0014(7) 0.0027(7) 0.0045(6)
C18 0.0312(8) 0.0371(9) 0.0245(8) -0.0022(7) 0.0024(6) -0.0005(6)
C19 0.0300(8) 0.0339(9) 0.0259(8) 0.0023(7) 0.0033(6) 0.0036(6)
N1 0.0377(8) 0.0359(9) 0.0338(8) -0.0053(6) 0.0018(6) 0.0021(6)
O1 0.0426(7) 0.0412(7) 0.0259(6) -0.0094(5) 0.0042(5) -0.0047(5)

loop_
_atom_type_symbol
_atom_type_description
_atom_type_scat_dispersion_real
_atom_type_scat_dispersion_imag
_atom_type_scat_source
C C 0.0181 0.0091 'International Tables Vol C Tables 4.2.6.8 and 6.1.1.4'
H H 0.0000 0.0000 'International Tables Vol C Tables 4.2.6.8 and 6.1.1.4'
N N 0.0311 0.0180 'International Tables Vol C Tables 4.2.6.8 and 6.1.1.4'
O O 0.0492 0.0322 'International Tables Vol C Tables 4.2.6.8 and 6.1.1.4'

loop_
_exptl_crystal_face_index_h
_exptl_crystal_face_index_k
_exptl_crystal_face_index_l
_exptl_crystal_face_perp_dist
1 0 0 0.0442
-1 0 0 0.0442
0 -1 0 0.0863
0 1 0 0.0863
-2 0 5 0.0163
2 0 -5 0.0163

loop_
_geom_angle_atom_site_label_1
_geom_angle_atom_site_label_2
_geom_angle_atom_site_label_3
_geom_angle
O1 C1 C11 120.38(14)
O1 C1 C2 121.05(14)
C11 C1 C2 118.52(13)
C12 C2 C3 125.92(15)
C12 C2 C1 117.85(14)
C3 C2 C1 116.04(13)
C2 C3 C4 114.54(13)
C2 C3 H3A 108.6
C4 C3 H3A 108.6
C2 C3 H3B 108.6
C4 C3 H3B 108.6
H3A C3 H3B 107.6
C5 C4 C3 111.96(12)
C5 C4 H4A 109.2
C3 C4 H4A 109.2
C5 C4 H4B 109.2
C3 C4 H4B 109.2
H4A C4 H4B 107.9
C6 C5 C4 111.51(12)
C6 C5 H5A 109.3
C4 C5 H5A 109.3
C6 C5 H5B 109.3
C4 C5 H5B 109.3
H5A C5 H5B 108.0
C7 C6 C11 118.67(14)
C7 C6 C5 119.49(13)
C11 C6 C5 121.83(14)
C6 C7 C8 121.55(15)
C6 C7 H7 119.2
C8 C7 H7 119.2
C7 C8 C9 119.64(15)
C7 C8 H8 120.2
C9 C8 H8 120.2
C10 C9 C8 119.53(15)
C10 C9 H9 120.2
C8 C9 H9 120.2
C9 C10 C11 121.29(14)
C9 C10 H10 119.4
C11 C10 H10 119.4
C10 C11 C6 119.32(14)
C10 C11 C1 117.50(14)
C6 C11 C1 123.17(14)
C2 C12 C13 126.19(14)
C2 C12 H12 116.9
C13 C12 H12 116.9
C18 C13 C14 117.97(14)
C18 C13 C12 120.39(14)
C14 C13 C12 121.63(14)
C15 C14 C13 121.18(14)
C15 C14 H14 119.4
C13 C14 H14 119.4
C14 C15 C16 119.93(14)
C14 C15 H15 120.0
C16 C15 H15 120.0
C15 C16 C17 119.88(15)
C15 C16 C19 119.24(14)
C17 C16 C19 120.86(14)
C18 C17 C16 119.40(15)
C18 C17 H17 120.3
C16 C17 H17 120.3
C17 C18 C13 121.62(14)
C17 C18 H18 119.2
C13 C18 H18 119.2
N1 C19 C16 177.09(16)

loop_
_geom_bond_atom_site_label_1
_geom_bond_atom_site_label_2
_geom_bond_distance
C1 O1 1.2199(19)
C1 C11 1.502(2)
C1 C2 1.510(2)
C2 C12 1.337(2)
C2 C3 1.509(2)
C3 C4 1.540(2)
C3 H3A 0.9900
C3 H3B 0.9900
C4 C5 1.531(2)
C4 H4A 0.9900
C4 H4B 0.9900
C5 C6 1.506(2)
C5 H5A 0.9900
C5 H5B 0.9900
C6 C7 1.388(2)
C6 C11 1.410(2)
C7 C8 1.391(2)
C7 H7 0.9500
C8 C9 1.393(2)
C8 H8 0.9500
C9 C10 1.380(2)
C9 H9 0.9500
C10 C11 1.399(2)
C10 H10 0.9500
C12 C13 1.476(2)
C12 H12 0.9500
C13 C18 1.396(2)
C13 C14 1.402(2)
C14 C15 1.381(2)
C14 H14 0.9500
C15 C16 1.393(2)
C15 H15 0.9500
C16 C17 1.400(2)
C16 C19 1.439(2)
C17 C18 1.383(2)
C17 H17 0.9500
C18 H18 0.9500
C19 N1 1.153(2)

loop_
_geom_hbond_atom_site_label_D
_geom_hbond_atom_site_label_H
_geom_hbond_atom_site_label_A
_geom_hbond_site_symmetry_A
_geom_hbond_distance_DH
_geom_hbond_distance_HA
_geom_hbond_distance_DA
_geom_hbond_angle_DHA
C17 H17 N1 3_546 0.95 2.54 3.438(2) 157
C3 H3A Cg1 1_545 0.99 2.84 3.6730(16) 142
C8 H8 Cg1 2_655 0.95 2.88 3.7868(17) 161

_cod_database_fobs_code 2243172
